data_7233726
loop_
_publ_author_name
'Molcanov, Kresimir'
'Milasinovic, Valentina'
'Ivic, Nives'
'Stilinovi\'c, Vladimir'
'Kolaric, Dinko'
'Kojic-Prodic, Biserka'

_publ_section_title
;
 Influence of organic cations on stacking of semiquinone radical anions
;
_journal_name_full CrystEngComm
_journal_paper_doi 10.1039/C9CE00919A
_journal_year 2019
_chemical_formula_moiety 'C12 H9 Cl4 N2 O2'
_chemical_formula_sum 'C12 H9 Cl4 N2 O2'
_chemical_formula_weight 355.01
_space_group_IT_number 2
_space_group_name_Hall '-P 1'
_space_group_name_H-M_alt 'P -1'
_symmetry_cell_setting triclinic
_symmetry_space_group_name_Hall '-P 1'
_symmetry_space_group_name_H-M 'P -1'
_atom_sites_solution_hydrogens geom
_atom_sites_solution_primary direct
_atom_sites_solution_secondary difmap
_audit_creation_date 2017-01-16T14:12:48-00:00
_audit_creation_method 'WinGX routine CIF_UPDATE'
_audit_update_record
;
2019-06-10 deposited with the CCDC.    2019-09-02 downloaded from the CCDC.
;
_cell_angle_alpha 106.258(7)
_cell_angle_beta 91.624(6)
_cell_angle_gamma 106.085(6)
_cell_formula_units_Z 2
_cell_length_a 7.1294(4)
_cell_length_b 9.5042(8)
_cell_length_c 11.0035(9)
_cell_measurement_reflns_used 2451
_cell_measurement_temperature 293(2)
_cell_measurement_theta_max 75.8428
_cell_measurement_theta_min 4.2096
_cell_volume 683.20(10)
_computing_cell_refinement
;
        CrysAlisPro, Agilent Technologies,
        Version 1.171.36.20 (release 27-06-2012 CrysAlis171 .NET)
        (compiled Jul 11 2012,15:38:31)
;
_computing_data_collection
;
        CrysAlisPro, Agilent Technologies,
        Version 1.171.36.20 (release 27-06-2012 CrysAlis171 .NET)
        (compiled Jul 11 2012,15:38:31)
;
_computing_data_reduction
;
        CrysAlisPro, Agilent Technologies,
        Version 1.171.36.20 (release 27-06-2012 CrysAlis171 .NET)
        (compiled Jul 11 2012,15:38:31)
;
_computing_molecular_graphics 'Ortep-3 for Windows (Farrugia, 1997)'
_computing_publication_material 'WinGX publication routines (Farrugia, 1999)'
_computing_structure_refinement 'SHELXL-97 (Sheldrick, 1997)'
_computing_structure_solution 'SHELXS-97 (Sheldrick, 1997)'
_diffrn_ambient_temperature 293(2)
_diffrn_detector_area_resol_mean 10.4323
_diffrn_measured_fraction_theta_full 0.979
_diffrn_measured_fraction_theta_max 0.979
_diffrn_measurement_device_type 'Xcalibur, Ruby, Nova'
_diffrn_measurement_method '\w scans'
_diffrn_radiation_monochromator graphite
_diffrn_radiation_type CuK\a
_diffrn_radiation_wavelength 1.54184
_diffrn_reflns_av_R_equivalents 0.0301
_diffrn_reflns_av_unetI/netI 0.0376
_diffrn_reflns_limit_h_max 6
_diffrn_reflns_limit_h_min -8
_diffrn_reflns_limit_k_max 11
_diffrn_reflns_limit_k_min -11
_diffrn_reflns_limit_l_max 13
_diffrn_reflns_limit_l_min -13
_diffrn_reflns_number 5564
_diffrn_reflns_theta_full 76.03
_diffrn_reflns_theta_max 76.03
_diffrn_reflns_theta_min 4.21
_exptl_absorpt_coefficient_mu 7.904
_exptl_absorpt_correction_T_max 1
_exptl_absorpt_correction_T_min 0.56883
_exptl_absorpt_correction_type multi-scan
_exptl_absorpt_process_details
;
        CrysAlisPro, Agilent Technologies,
        Version 1.171.36.20 (release 27-06-2012 CrysAlis171 .NET)
        (compiled Jul 11 2012,15:38:31)
        Empirical absorption correction using spherical harmonics,
 implemented in SCALE3 ABSPACK scaling algorithm.
;
_exptl_crystal_colour 'dark green'
_exptl_crystal_density_diffrn 1.726
_exptl_crystal_density_method 'not measured'
_exptl_crystal_description prism
_exptl_crystal_F_000 358
_exptl_crystal_recrystallization_method 'Re-crystallisation from solvent: acetone'
_exptl_crystal_size_max 0.35
_exptl_crystal_size_mid 0.05
_exptl_crystal_size_min 0.05
_refine_diff_density_max 0.435
_refine_diff_density_min -0.424
_refine_diff_density_rms 0.087
_refine_ls_extinction_method none
_refine_ls_goodness_of_fit_ref 1.072
_refine_ls_hydrogen_treatment constr
_refine_ls_matrix_type full
_refine_ls_number_parameters 181
_refine_ls_number_reflns 2779
_refine_ls_number_restraints 0
_refine_ls_restrained_S_all 1.072
_refine_ls_R_factor_all 0.056
_refine_ls_R_factor_gt 0.0521
_refine_ls_shift/su_max 0
_refine_ls_shift/su_mean 0
_refine_ls_structure_factor_coef Fsqd
_refine_ls_weighting_details 'calc w=1/[\s^2^(Fo^2^)+(0.0718P)^2^+1.1030P] where P=(Fo^2^+2Fc^2^)/3'
_refine_ls_weighting_scheme calc
_refine_ls_wR_factor_ref 0.1619
_reflns_number_gt 2491
_reflns_number_total 2779
_reflns_threshold_expression >2sigma(I)
_cod_data_source_file c9ce00919a2.cif
_cod_data_source_block cl4q_3ampy
_cod_original_cell_volume 683.20(9)
_cod_database_code 7233726

loop_
_symmetry_equiv_pos_as_xyz
'x, y, z'
'-x, -y, -z'

loop_
_atom_site_label
_atom_site_fract_x
_atom_site_fract_y
_atom_site_fract_z
_atom_site_U_iso_or_equiv
_atom_site_adp_type
_atom_site_calc_flag
_atom_site_refinement_flags
_atom_site_occupancy
_atom_site_type_symbol
Cl1 0.30938(15) 0.92227(11) 0.66868(8) 0.0487(3) Uani d . 1 Cl
Cl2 0.24262(16) 0.64928(10) 0.41638(9) 0.0509(3) Uani d . 1 Cl
Cl3 0.12360(16) 1.01287(12) 0.14428(9) 0.0521(3) Uani d . 1 Cl
Cl4 0.19191(17) 1.28527(10) 0.39735(10) 0.0534(3) Uani d . 1 Cl
O1 0.2296(4) 1.1923(3) 0.6279(3) 0.0482(6) Uani d . 1 O
O2 0.1227(4) 0.7228(3) 0.1907(2) 0.0480(6) Uani d . 1 O
C1 0.2138(5) 1.0875(4) 0.5267(3) 0.0377(7) Uani d . 1 C
C2 0.2357(5) 0.9392(4) 0.5239(3) 0.0376(7) Uani d . 1 C
C3 0.2079(5) 0.8212(4) 0.4143(3) 0.0373(7) Uani d . 1 C
C4 0.1539(5) 0.8325(4) 0.2906(3) 0.0384(7) Uani d . 1 C
C5 0.1530(5) 0.9854(4) 0.2915(3) 0.0387(7) Uani d . 1 C
C6 0.1812(5) 1.1029(4) 0.4006(3) 0.0387(7) Uani d . 1 C
N1 -0.6154(5) 0.6219(4) -0.1681(3) 0.0459(7) Uani d . 1 N
N2 -0.1675(6) 0.5802(5) -0.0412(4) 0.0679(11) Uani d . 1 N
H2A -0.1524 0.5069 -0.1029 0.081 Uiso calc R 1 H
H2B -0.0833 0.6201 0.0258 0.081 Uiso calc R 1 H
C7 -0.4615(6) 0.5692(4) -0.1576(3) 0.0458(8) Uani d . 1 C
H7 -0.4462 0.4886 -0.2236 0.055 Uiso calc R 1 H
C8 -0.3238(6) 0.6329(4) -0.0494(4) 0.0443(8) Uani d . 1 C
C9 -0.3576(7) 0.7503(5) 0.0485(4) 0.0508(9) Uani d . 1 C
H9 -0.2733 0.7926 0.1241 0.061 Uiso calc R 1 H
C10 -0.5128(6) 0.8027(5) 0.0338(4) 0.0535(10) Uani d . 1 C
H10 -0.5321 0.8824 0.0989 0.064 Uiso calc R 1 H
C11 -0.6423(7) 0.7398(5) -0.0760(4) 0.0536(10) Uani d . 1 C
H11 -0.7464 0.7781 -0.0864 0.064 Uiso calc R 1 H
C12 -0.7587(8) 0.5482(5) -0.2832(4) 0.0648(13) Uani d . 1 C
H12A -0.8597 0.598 -0.2772 0.097 Uiso calc R 1 H
H12B -0.8164 0.4417 -0.2904 0.097 Uiso calc R 1 H
H12C -0.6932 0.5568 -0.357 0.097 Uiso calc R 1 H

loop_
_atom_site_aniso_label
_atom_site_aniso_U_11
_atom_site_aniso_U_22
_atom_site_aniso_U_33
_atom_site_aniso_U_12
_atom_site_aniso_U_13
_atom_site_aniso_U_23
Cl1 0.0661(6) 0.0458(5) 0.0326(4) 0.0198(4) -0.0050(4) 0.0070(3)
Cl2 0.0766(7) 0.0371(5) 0.0439(5) 0.0294(4) 0.0042(4) 0.0079(4)
Cl3 0.0749(7) 0.0545(6) 0.0349(4) 0.0265(5) 0.0115(4) 0.0183(4)
Cl4 0.0766(7) 0.0316(4) 0.0539(5) 0.0170(4) 0.0088(5) 0.0149(4)
O1 0.0657(17) 0.0327(13) 0.0392(13) 0.0140(12) 0.0002(12) 0.0008(10)
O2 0.0697(17) 0.0412(14) 0.0306(12) 0.0231(13) 0.0047(11) 0.0001(10)
C1 0.0446(18) 0.0299(16) 0.0326(16) 0.0092(13) 0.0024(13) 0.0020(13)
C2 0.0420(17) 0.0355(17) 0.0324(16) 0.0111(14) 0.0004(13) 0.0060(13)
C3 0.0462(18) 0.0323(16) 0.0342(16) 0.0163(14) 0.0051(13) 0.0067(13)
C4 0.0469(18) 0.0356(17) 0.0306(16) 0.0150(14) 0.0071(13) 0.0036(13)
C5 0.0481(19) 0.0395(18) 0.0327(16) 0.0175(15) 0.0080(14) 0.0126(14)
C6 0.0450(18) 0.0313(16) 0.0418(18) 0.0132(14) 0.0080(14) 0.0119(14)
N1 0.0580(19) 0.0382(16) 0.0378(15) 0.0122(14) 0.0013(13) 0.0081(13)
N2 0.073(3) 0.062(2) 0.063(2) 0.036(2) -0.0089(19) -0.0034(19)
C7 0.067(2) 0.0367(18) 0.0331(17) 0.0195(17) 0.0106(16) 0.0060(14)
C8 0.056(2) 0.0361(18) 0.0400(18) 0.0138(16) 0.0057(15) 0.0097(15)
C9 0.062(2) 0.046(2) 0.0362(18) 0.0114(18) 0.0067(16) 0.0032(16)
C10 0.059(2) 0.044(2) 0.045(2) 0.0159(18) 0.0098(18) -0.0056(17)
C11 0.057(2) 0.045(2) 0.053(2) 0.0195(18) 0.0044(18) 0.0021(18)
C12 0.086(3) 0.048(2) 0.051(2) 0.016(2) -0.019(2) 0.0058(19)

loop_
_atom_type_symbol
_atom_type_description
_atom_type_scat_dispersion_real
_atom_type_scat_dispersion_imag
_atom_type_scat_source
C C 0.0181 0.0091 'International Tables Vol C Tables 4.2.6.8 and 6.1.1.4'
H H 0 0 'International Tables Vol C Tables 4.2.6.8 and 6.1.1.4'
Cl Cl 0.3639 0.7018 'International Tables Vol C Tables 4.2.6.8 and 6.1.1.4'
N N 0.0311 0.018 'International Tables Vol C Tables 4.2.6.8 and 6.1.1.4'
O O 0.0492 0.0322 'International Tables Vol C Tables 4.2.6.8 and 6.1.1.4'

loop_
_geom_angle_atom_site_label_1
_geom_angle_atom_site_label_2
_geom_angle_atom_site_label_3
_geom_angle
O1 C1 C2 122.6(3)
O1 C1 C6 124.0(3)
C2 C1 C6 113.4(3)
C3 C2 C1 122.9(3)
C3 C2 Cl1 121.2(3)
C1 C2 Cl1 115.8(2)
C2 C3 C4 123.0(3)
C2 C3 Cl2 120.9(3)
C4 C3 Cl2 116.1(2)
O2 C4 C3 122.9(3)
O2 C4 C5 123.0(3)
C3 C4 C5 114.0(3)
C6 C5 C4 122.6(3)
C6 C5 Cl3 121.1(3)
C4 C5 Cl3 116.2(3)
C5 C6 C1 123.4(3)
C5 C6 Cl4 121.2(3)
C1 C6 Cl4 115.3(3)
C7 N1 C11 121.6(3)
C7 N1 C12 119.0(3)
C11 N1 C12 119.4(4)
C8 N2 H2A 120
C8 N2 H2B 120
H2A N2 H2B 120
N1 C7 C8 121.2(3)
N1 C7 H7 119.4
C8 C7 H7 119.4
N2 C8 C7 120.5(4)
N2 C8 C9 122.6(4)
C7 C8 C9 116.9(4)
C10 C9 C8 120.3(4)
C10 C9 H9 119.9
C8 C9 H9 119.9
C9 C10 C11 121.0(4)
C9 C10 H10 119.5
C11 C10 H10 119.5
N1 C11 C10 118.8(4)
N1 C11 H11 120.6
C10 C11 H11 120.6
N1 C12 H12A 109.5
N1 C12 H12B 109.5
H12A C12 H12B 109.5
N1 C12 H12C 109.5
H12A C12 H12C 109.5
H12B C12 H12C 109.5

loop_
_geom_bond_atom_site_label_1
_geom_bond_atom_site_label_2
_geom_bond_distance
Cl1 C2 1.726(4)
Cl2 C3 1.725(3)
Cl3 C5 1.727(3)
Cl4 C6 1.725(3)
O1 C1 1.247(4)
O2 C4 1.249(4)
C1 C2 1.453(5)
C1 C6 1.454(5)
C2 C3 1.363(5)
C3 C4 1.445(5)
C4 C5 1.452(5)
C5 C6 1.356(5)
N1 C7 1.341(5)
N1 C11 1.347(5)
N1 C12 1.474(5)
N2 C8 1.352(5)
N2 H2A 0.86
N2 H2B 0.86
C7 C8 1.396(6)
C7 H7 0.93
C8 C9 1.398(5)
C9 C10 1.356(6)
C9 H9 0.93
C10 C11 1.377(6)
C10 H10 0.93
C11 H11 0.93
C12 H12A 0.96
C12 H12B 0.96
C12 H12C 0.96

loop_
_geom_torsion_atom_site_label_1
_geom_torsion_atom_site_label_2
_geom_torsion_atom_site_label_3
_geom_torsion_atom_site_label_4
_geom_torsion
O1 C1 C2 C3 176.2(4)
C6 C1 C2 C3 -6.4(5)
O1 C1 C2 Cl1 -6.2(5)
C6 C1 C2 Cl1 171.1(3)
C1 C2 C3 C4 0.0(6)
Cl1 C2 C3 C4 -177.4(3)
C1 C2 C3 Cl2 178.2(3)
Cl1 C2 C3 Cl2 0.8(5)
C2 C3 C4 O2 -177.8(4)
Cl2 C3 C4 O2 4.0(5)
C2 C3 C4 C5 6.4(5)
Cl2 C3 C4 C5 -171.9(3)
O2 C4 C5 C6 177.9(4)
C3 C4 C5 C6 -6.2(5)
O2 C4 C5 Cl3 -4.6(5)
C3 C4 C5 Cl3 171.3(3)
C4 C5 C6 C1 -0.3(6)
Cl3 C5 C6 C1 -177.7(3)
C4 C5 C6 Cl4 176.6(3)
Cl3 C5 C6 Cl4 -0.8(5)
O1 C1 C6 C5 -176.1(4)
C2 C1 C6 C5 6.6(5)
O1 C1 C6 Cl4 6.9(5)
C2 C1 C6 Cl4 -170.4(3)
C11 N1 C7 C8 1.1(6)
C12 N1 C7 C8 -178.7(4)
N1 C7 C8 N2 -178.9(4)
N1 C7 C8 C9 2.0(6)
N2 C8 C9 C10 177.7(4)
C7 C8 C9 C10 -3.2(6)
C8 C9 C10 C11 1.4(7)
C7 N1 C11 C10 -2.9(6)
C12 N1 C11 C10 176.8(4)
C9 C10 C11 N1 1.7(7)
